data_8105922
loop_
_publ_author_name
'Gao, Yan'
'Xiao, Zhiyin'
'Zhang, Peipei'
'Xiang, Yali'
'Wang, Wei'
'Hu, Haimeng'

_publ_section_title
;
 Crystal structure of
 4-(5,5-difluoro-1,3,7,9-tetramethyl-3H,5H-5\l4-dipyrrolo[1,2-c:2&#x2032;,1&#x2032;-f][1,3,2]diazaborinin-10-yl)pyridin-1-ium
 tetraiodidoferrate(III), C18H19BF2FeI4N3
;
_journal_issue 5
_journal_name_full 'Zeitschrift f\"ur Kristallographie - New Crystal Structures'
_journal_page_first 1015
_journal_page_last 1016
_journal_paper_doi 10.1515/ncrs-2019-0226
_journal_volume 234
_journal_year 2019
_chemical_formula_moiety 'Fe I4, C18 H19 B F2 N3'
_chemical_formula_sum 'C18 H19 B F2 Fe I4 N3'
_chemical_formula_weight 889.62
_space_group_crystal_system triclinic
_space_group_IT_number 2
_space_group_name_Hall '-P 1'
_space_group_name_H-M_alt 'P -1'
_atom_sites_solution_hydrogens mixed
_atom_sites_solution_primary iterative
_cell_angle_alpha 106.388(5)
_cell_angle_beta 101.841(4)
_cell_angle_gamma 95.200(4)
_cell_formula_units_Z 2
_cell_length_a 8.2997(3)
_cell_length_b 11.8180(9)
_cell_length_c 14.0849(7)
_cell_measurement_reflns_used 2720
_cell_measurement_temperature 293(2)
_cell_measurement_theta_max 27.4650
_cell_measurement_theta_min 3.4610
_cell_volume 1280.87(13)
_computing_cell_refinement 'CrysAlisPro 1.171.39.29c (Rigaku OD, 2017)'
_computing_data_collection 'CrysAlisPro 1.171.39.29c (Rigaku OD, 2017)'
_computing_data_reduction 'CrysAlisPro 1.171.39.29c (Rigaku OD, 2017)'
_computing_molecular_graphics 'Olex2 (Dolomanov et al., 2009)'
_computing_publication_material 'Olex2 (Dolomanov et al., 2009)'
_computing_structure_refinement 'ShelXL (Sheldrick, 2015)'
_computing_structure_solution
;
Superflip (Palatinus & Chapuis, 2007;Palatinus & van der Lee, 2008;
Palatinus et al., 2012)
;
_diffrn_ambient_temperature 293(2)
_diffrn_detector 'CCD plate'
_diffrn_detector_area_resol_mean 16.0802
_diffrn_detector_type Eos
_diffrn_measured_fraction_theta_full 0.999
_diffrn_measured_fraction_theta_max 0.999
_diffrn_measurement_details
;
List of Runs (angles in degrees, time in seconds):

  # Type    Start    End  Width  t~exp~   \w     \q     \k     \f   Frames
--------------------------------------------------------------------------
  1  \w    -25.00  18.20   0.60   45.00    --  -15.74 -99.00-180.00   72
  2  \w    -14.00  12.40   0.60   45.00    --  -15.74 -99.00  30.00   44
  3  \w    -53.00  33.40   0.60   45.00    --   16.05 -38.00-120.00  144
  4  \w     44.00  86.00   0.60   45.00    --   16.05 178.00-180.00   70
  5  \w     12.00  84.00   0.60   45.00    --   16.05  38.00  60.00  120
  6  \w     10.00  40.60   0.60   45.00    --   16.05 -77.00 -60.00   51
  7  \w    -13.00  62.60   0.60   45.00    --   16.05  19.00-120.00  126
;
_diffrn_measurement_device 'four-circle diffractometer'
_diffrn_measurement_device_type 'Xcalibur, Eos, Gemini'
_diffrn_measurement_method '\w scans'
_diffrn_orient_matrix_type 'CrysAlisPro convention (1999,Acta A55,543-557)'
_diffrn_orient_matrix_UB_11 -0.0269187000
_diffrn_orient_matrix_UB_12 -0.0388849000
_diffrn_orient_matrix_UB_13 -0.0507875000
_diffrn_orient_matrix_UB_21 -0.0037145000
_diffrn_orient_matrix_UB_22 0.0500210000
_diffrn_orient_matrix_UB_23 -0.0183201000
_diffrn_orient_matrix_UB_31 0.0841532000
_diffrn_orient_matrix_UB_32 0.0003008000
_diffrn_orient_matrix_UB_33 -0.0033250000
_diffrn_radiation_monochromator graphite
_diffrn_radiation_probe x-ray
_diffrn_radiation_type MoK\a
_diffrn_radiation_wavelength 0.71073
_diffrn_reflns_av_R_equivalents 0.0238
_diffrn_reflns_av_unetI/netI 0.0425
_diffrn_reflns_Laue_measured_fraction_full 0.999
_diffrn_reflns_Laue_measured_fraction_max 0.999
_diffrn_reflns_limit_h_max 9
_diffrn_reflns_limit_h_min -9
_diffrn_reflns_limit_k_max 12
_diffrn_reflns_limit_k_min -14
_diffrn_reflns_limit_l_max 16
_diffrn_reflns_limit_l_min -16
_diffrn_reflns_number 9106
_diffrn_reflns_point_group_measured_fraction_full 0.999
_diffrn_reflns_point_group_measured_fraction_max 0.999
_diffrn_reflns_theta_full 24.996
_diffrn_reflns_theta_max 24.996
_diffrn_reflns_theta_min 2.733
_diffrn_source 'fine-focus sealed X-ray tube'
_diffrn_source_type 'Enhance (Mo) X-ray Source'
_exptl_absorpt_coefficient_mu 5.433
_exptl_absorpt_correction_T_max 0.581
_exptl_absorpt_correction_T_min 0.526
_exptl_absorpt_correction_type multi-scan
_exptl_absorpt_process_details
;
CrysAlisPro 1.171.39.29c (Rigaku Oxford Diffraction, 2017) 
Empirical absorption correction using spherical harmonics, 
implemented in SCALE3 ABSPACK scaling algorithm.
;
_exptl_crystal_colour black
_exptl_crystal_density_diffrn 2.307
_exptl_crystal_description needle
_exptl_crystal_F_000 818
_exptl_crystal_size_max 0.6
_exptl_crystal_size_mid 0.1
_exptl_crystal_size_min 0.1
_refine_diff_density_max 1.278
_refine_diff_density_min -0.921
_refine_diff_density_rms 0.112
_refine_ls_extinction_coef .
_refine_ls_extinction_method none
_refine_ls_goodness_of_fit_ref 1.015
_refine_ls_hydrogen_treatment mixed
_refine_ls_matrix_type full
_refine_ls_number_parameters 270
_refine_ls_number_reflns 4499
_refine_ls_number_restraints 0
_refine_ls_restrained_S_all 1.015
_refine_ls_R_factor_all 0.0581
_refine_ls_R_factor_gt 0.0393
_refine_ls_shift/su_max 0.001
_refine_ls_shift/su_mean 0.000
_refine_ls_structure_factor_coef Fsqd
_refine_ls_weighting_details 'w=1/[\s^2^(Fo^2^)+(0.0508P)^2^] where P=(Fo^2^+2Fc^2^)/3'
_refine_ls_weighting_scheme calc
_refine_ls_wR_factor_gt 0.0948
_refine_ls_wR_factor_ref 0.1045
_reflns_Friedel_coverage 0.000
_reflns_Friedel_fraction_full .
_reflns_Friedel_fraction_max .
_reflns_number_gt 3386
_reflns_number_total 4499
_reflns_threshold_expression 'I > 2\s(I)'
_cod_data_source_file suppl_ncrs-2019-0226_suppl.cif
_cod_data_source_block 1
_cod_original_cell_volume 1280.88(13)
_cod_database_code 8105922
_chemical_oxdiff_formula 'C18 H19 B F2 Fe I4 N3'
_shelx_space_group_comment
;
The symmetry employed for this shelxl refinement is uniquely defined
by the following loop, which should always be used as a source of
symmetry information in preference to the above space-group names.
They are only intended as comments.
;
_shelx_estimated_absorpt_t_max 0.613
_shelx_estimated_absorpt_t_min 0.139
_reflns_odcompleteness_completeness 99.89
_reflns_odcompleteness_iscentric 1
_reflns_odcompleteness_theta 26.32
_olex2_refinement_description
;
1. Fixed Uiso
 At 1.2 times of:
  All C(H) groups
 At 1.5 times of:
  All C(H,H,H) groups
2.a Aromatic/amide H refined with riding coordinates:
 C5(H5), C9(H9), C4(H4), C2(H2), C1(H1), C12(H12)
2.b Idealised Me refined as rotating group:
 C18(H18A,H18B,H18C), C17(H17A,H17B,H17C), C15(H15A,H15B,H15C), C16(H16A,H16B,
 H16C)
;

loop_
_space_group_symop_operation_xyz
'x, y, z'
'-x, -y, -z'

loop_
_atom_site_label
_atom_site_type_symbol
_atom_site_fract_x
_atom_site_fract_y
_atom_site_fract_z
_atom_site_U_iso_or_equiv
_atom_site_adp_type
_atom_site_occupancy
_atom_site_site_symmetry_order
_atom_site_calc_flag
_atom_site_refinement_flags_posn
_atom_site_refinement_flags_adp
_atom_site_refinement_flags_occupancy
_atom_site_disorder_assembly
_atom_site_disorder_group
B1 B 0.7571(7) 0.8695(6) 0.4627(5) 0.0396(16) Uani 1 1 d . . . . .
C1 C 1.3558(7) 0.7387(7) 0.2215(5) 0.0538(18) Uani 1 1 d . . . . .
H1 H 1.462061 0.777446 0.228178 0.065 Uiso 1 1 calc R . . . .
C2 C 1.2606(6) 0.7921(6) 0.2808(4) 0.0499(17) Uani 1 1 d . . . . .
H2 H 1.297728 0.868604 0.326352 0.060 Uiso 1 1 calc R . . . .
C3 C 1.1037(6) 0.7305(5) 0.2731(4) 0.0365(14) Uani 1 1 d . . . . .
C4 C 1.0535(7) 0.6191(5) 0.2034(4) 0.0433(15) Uani 1 1 d . . . . .
H4 H 0.949190 0.577008 0.196346 0.052 Uiso 1 1 calc R . . . .
C5 C 1.1547(7) 0.5697(6) 0.1444(5) 0.0522(17) Uani 1 1 d . . . . .
H5 H 1.121589 0.493227 0.098367 0.063 Uiso 1 1 calc R . . . .
C6 C 0.9948(6) 0.7831(5) 0.3403(4) 0.0350(14) Uani 1 1 d . . . . .
C7 C 0.9886(6) 0.7421(5) 0.4221(4) 0.0374(14) Uani 1 1 d . . . . .
C8 C 1.0810(7) 0.6654(6) 0.4652(5) 0.0488(16) Uani 1 1 d . . . . .
C9 C 1.0224(8) 0.6621(6) 0.5499(5) 0.0529(16) Uani 1 1 d . . . . .
H9 H 1.059384 0.618758 0.593650 0.064 Uiso 1 1 calc R . . . .
C10 C 0.8992(7) 0.7342(6) 0.5589(5) 0.0522(17) Uani 1 1 d . . . . .
C11 C 0.7338(6) 1.0013(6) 0.3465(5) 0.0451(15) Uani 1 1 d . . . . .
C12 C 0.7965(7) 1.0120(6) 0.2639(5) 0.0522(17) Uani 1 1 d . . . . .
H12 H 0.769984 1.065542 0.227998 0.063 Uiso 1 1 calc R . . . .
C13 C 0.9014(6) 0.9322(6) 0.2445(4) 0.0427(15) Uani 1 1 d . . . . .
C14 C 0.9053(6) 0.8689(5) 0.3173(4) 0.0383(14) Uani 1 1 d . . . . .
C15 C 0.9962(8) 0.9204(7) 0.1632(5) 0.0595(18) Uani 1 1 d . . . . .
H15A H 1.109518 0.958696 0.193679 0.089 Uiso 1 1 calc GR . . . .
H15B H 0.945476 0.957505 0.114695 0.089 Uiso 1 1 calc GR . . . .
H15C H 0.994217 0.837309 0.129231 0.089 Uiso 1 1 calc GR . . . .
C16 C 0.6166(7) 1.0729(6) 0.3938(5) 0.0603(19) Uani 1 1 d . . . . .
H16A H 0.678565 1.142606 0.446962 0.090 Uiso 1 1 calc GR . . . .
H16B H 0.551404 1.025633 0.422013 0.090 Uiso 1 1 calc GR . . . .
H16C H 0.544088 1.096643 0.342932 0.090 Uiso 1 1 calc GR . . . .
C17 C 1.2159(8) 0.6012(7) 0.4325(5) 0.0618(19) Uani 1 1 d . . . . .
H17A H 1.172004 0.542945 0.366759 0.093 Uiso 1 1 calc GR . . . .
H17B H 1.259342 0.561955 0.481120 0.093 Uiso 1 1 calc GR . . . .
H17C H 1.303645 0.657329 0.428671 0.093 Uiso 1 1 calc GR . . . .
C18 C 0.7991(9) 0.7537(7) 0.6369(6) 0.068(2) Uani 1 1 d . . . . .
H18A H 0.695857 0.699172 0.610415 0.102 Uiso 1 1 calc GR . . . .
H18B H 0.776357 0.834284 0.653244 0.102 Uiso 1 1 calc GR . . . .
H18C H 0.860397 0.740298 0.697326 0.102 Uiso 1 1 calc GR . . . .
F1 F 0.5931(3) 0.8072(3) 0.4314(3) 0.0566(10) Uani 1 1 d . . . . .
F2 F 0.7693(4) 0.9616(3) 0.5516(2) 0.0535(10) Uani 1 1 d . . . . .
Fe1 Fe 0.45894(11) 0.70675(9) 0.88590(7) 0.0535(3) Uani 1 1 d . . . . .
I1 I 0.64632(5) 0.65648(4) 1.03425(3) 0.05332(16) Uani 1 1 d . . . . .
I2 I 0.41353(7) 0.53462(6) 0.72273(4) 0.0864(2) Uani 1 1 d . . . . .
I3 I 0.61169(7) 0.89636(6) 0.88061(5) 0.0865(2) Uani 1 1 d . . . . .
I4 I 0.17419(5) 0.73544(5) 0.92156(4) 0.07148(19) Uani 1 1 d . . . . .
N1 N 1.3017(6) 0.6316(6) 0.1531(4) 0.0545(16) Uani 1 1 d . . . . .
H19 H 1.349(8) 0.587(6) 0.111(5) 0.07(2) Uiso 1 1 d . . . . .
N2 N 0.8783(5) 0.7835(4) 0.4831(3) 0.0406(12) Uani 1 1 d . . . . .
N3 N 0.7982(5) 0.9163(4) 0.3787(3) 0.0388(12) Uani 1 1 d . . . . .

loop_
_atom_site_aniso_label
_atom_site_aniso_U_11
_atom_site_aniso_U_22
_atom_site_aniso_U_33
_atom_site_aniso_U_23
_atom_site_aniso_U_13
_atom_site_aniso_U_12
I1 0.0462(2) 0.0619(3) 0.0475(3) 0.0085(2) 0.01364(18) 0.0083(2)
I4 0.0571(3) 0.0769(4) 0.0908(4) 0.0309(3) 0.0306(3) 0.0173(3)
I2 0.0997(4) 0.0942(5) 0.0515(3) 0.0032(3) 0.0054(3) 0.0385(3)
I3 0.0838(4) 0.0852(5) 0.1044(4) 0.0452(4) 0.0367(3) 0.0004(3)
Fe1 0.0524(5) 0.0563(7) 0.0539(6) 0.0165(5) 0.0178(4) 0.0094(4)
F2 0.0581(19) 0.050(2) 0.0447(19) -0.0047(17) 0.0192(16) 0.0172(17)
F1 0.0280(15) 0.070(3) 0.066(2) 0.0129(19) 0.0135(15) -0.0003(16)
N2 0.039(2) 0.042(3) 0.041(3) 0.005(2) 0.021(2) 0.007(2)
N3 0.030(2) 0.041(3) 0.044(3) 0.006(2) 0.013(2) 0.010(2)
C7 0.036(3) 0.030(3) 0.046(3) 0.008(3) 0.014(3) 0.007(2)
N1 0.050(3) 0.072(4) 0.043(3) 0.007(3) 0.023(3) 0.025(3)
C18 0.079(5) 0.076(6) 0.077(5) 0.037(4) 0.053(4) 0.036(4)
C8 0.043(3) 0.048(4) 0.056(4) 0.013(3) 0.020(3) 0.004(3)
C6 0.026(2) 0.034(3) 0.039(3) -0.001(3) 0.013(2) 0.006(2)
C14 0.030(3) 0.038(4) 0.044(3) 0.004(3) 0.014(2) 0.006(2)
C5 0.055(4) 0.040(4) 0.048(4) -0.004(3) 0.005(3) 0.019(3)
C3 0.030(3) 0.046(4) 0.030(3) 0.005(3) 0.007(2) 0.010(2)
B1 0.029(3) 0.042(4) 0.046(4) 0.006(3) 0.016(3) 0.006(3)
C10 0.048(3) 0.053(4) 0.057(4) 0.010(3) 0.026(3) 0.006(3)
C13 0.033(3) 0.042(4) 0.051(4) 0.010(3) 0.012(3) 0.005(3)
C9 0.071(4) 0.047(4) 0.054(4) 0.026(3) 0.025(3) 0.017(3)
C4 0.039(3) 0.040(4) 0.048(3) 0.003(3) 0.016(3) 0.013(3)
C11 0.033(3) 0.048(4) 0.053(4) 0.007(3) 0.016(3) 0.011(3)
C2 0.035(3) 0.058(4) 0.047(3) -0.001(3) 0.017(3) 0.004(3)
C17 0.064(4) 0.064(5) 0.075(5) 0.031(4) 0.033(4) 0.033(4)
C1 0.032(3) 0.070(5) 0.054(4) 0.007(4) 0.018(3) 0.004(3)
C15 0.059(4) 0.068(5) 0.062(4) 0.026(4) 0.029(3) 0.010(3)
C16 0.052(3) 0.057(5) 0.078(5) 0.017(4) 0.028(3) 0.022(3)
C12 0.046(3) 0.050(4) 0.067(4) 0.022(3) 0.013(3) 0.021(3)

loop_
_atom_type_symbol
_atom_type_description
_atom_type_scat_dispersion_real
_atom_type_scat_dispersion_imag
_atom_type_scat_source
C C 0.0033 0.0016 'International Tables Vol C Tables 4.2.6.8 and 6.1.1.4'
H H 0.0000 0.0000 'International Tables Vol C Tables 4.2.6.8 and 6.1.1.4'
F F 0.0171 0.0103 'International Tables Vol C Tables 4.2.6.8 and 6.1.1.4'
Fe Fe 0.3463 0.8444 'International Tables Vol C Tables 4.2.6.8 and 6.1.1.4'
I I -0.4742 1.8119 'International Tables Vol C Tables 4.2.6.8 and 6.1.1.4'
N N 0.0061 0.0033 'International Tables Vol C Tables 4.2.6.8 and 6.1.1.4'
B B 0.0013 0.0007 'International Tables Vol C Tables 4.2.6.8 and 6.1.1.4'

loop_
_geom_angle_atom_site_label_1
_geom_angle_atom_site_label_2
_geom_angle_atom_site_label_3
_geom_angle
_geom_angle_site_symmetry_1
_geom_angle_site_symmetry_3
I4 Fe1 I1 110.14(4) . .
I2 Fe1 I1 109.67(4) . .
I2 Fe1 I4 107.53(4) . .
I3 Fe1 I1 104.49(4) . .
I3 Fe1 I4 111.26(4) . .
I3 Fe1 I2 113.74(4) . .
C7 N2 B1 124.3(5) . .
C10 N2 C7 107.9(5) . .
C10 N2 B1 127.8(5) . .
C14 N3 B1 124.4(5) . .
C11 N3 C14 108.5(5) . .
C11 N3 B1 126.9(5) . .
N2 C7 C8 108.0(5) . .
C6 C7 N2 119.2(5) . .
C6 C7 C8 132.8(5) . .
C5 N1 C1 121.6(6) . .
C7 C8 C17 129.9(6) . .
C9 C8 C7 105.7(6) . .
C9 C8 C17 124.4(7) . .
C7 C6 C14 123.6(5) . .
C7 C6 C3 117.5(5) . .
C14 C6 C3 118.9(5) . .
N3 C14 C13 106.7(5) . .
C6 C14 N3 119.1(5) . .
C6 C14 C13 134.0(5) . .
N1 C5 C4 119.5(6) . .
C4 C3 C6 120.4(5) . .
C4 C3 C2 118.4(5) . .
C2 C3 C6 121.2(5) . .
F2 B1 F1 107.8(5) . .
F2 B1 N2 110.0(5) . .
F2 B1 N3 111.7(5) . .
F1 B1 N2 108.9(5) . .
F1 B1 N3 110.1(5) . .
N3 B1 N2 108.3(4) . .
N2 C10 C18 123.4(6) . .
N2 C10 C9 109.4(5) . .
C9 C10 C18 127.1(7) . .
C14 C13 C15 129.1(6) . .
C12 C13 C14 106.6(5) . .
C12 C13 C15 124.3(6) . .
C8 C9 C10 109.0(6) . .
C5 C4 C3 120.4(5) . .
N3 C11 C16 124.0(6) . .
N3 C11 C12 108.9(5) . .
C12 C11 C16 127.1(7) . .
C1 C2 C3 118.7(6) . .
N1 C1 C2 121.4(6) . .
C13 C12 C11 109.3(6) . .

loop_
_geom_bond_atom_site_label_1
_geom_bond_atom_site_label_2
_geom_bond_distance
_geom_bond_site_symmetry_2
I1 Fe1 2.5831(11) .
I4 Fe1 2.5473(10) .
I2 Fe1 2.5357(11) .
I3 Fe1 2.5004(11) .
F2 B1 1.387(7) .
F1 B1 1.406(6) .
N2 C7 1.408(7) .
N2 B1 1.536(9) .
N2 C10 1.344(8) .
N3 C14 1.408(7) .
N3 B1 1.523(8) .
N3 C11 1.325(8) .
C7 C8 1.422(9) .
C7 C6 1.379(8) .
N1 C5 1.328(8) .
N1 C1 1.329(8) .
C18 C10 1.489(8) .
C8 C9 1.387(8) .
C8 C17 1.486(9) .
C6 C14 1.381(8) .
C6 C3 1.490(7) .
C14 C13 1.427(8) .
C5 C4 1.355(8) .
C3 C4 1.369(8) .
C3 C2 1.401(7) .
C10 C9 1.392(9) .
C13 C15 1.500(8) .
C13 C12 1.350(8) .
C11 C16 1.483(8) .
C11 C12 1.400(9) .
C2 C1 1.336(8) .
